data_7206082
loop_
_publ_author_name
'Chan, Isa Y. H.'
'Bhadbhade, Mohan M.'
'Bishop, Roger'

_publ_section_title
;
 Design of a new inclusion host:
 3,7-diphenylbicyclo[3.3.0]octane-endo-3,endo-7-diol
;
_journal_issue 9
_journal_name_full CrystEngComm
_journal_page_first 3162
_journal_paper_doi 10.1039/c0ce00498g
_journal_volume 13
_journal_year 2011
_chemical_formula_sum 'C23 H25 O2'
_chemical_formula_weight 333.43
_chemical_name_systematic
;
?
;
_space_group_IT_number 15
_symmetry_cell_setting monoclinic
_symmetry_space_group_name_Hall '-C 2yc'
_symmetry_space_group_name_H-M 'C 1 2/c 1'
_atom_sites_solution_hydrogens geom
_atom_sites_solution_primary direct
_atom_sites_solution_secondary difmap
_audit_creation_method SHELXL-97
_cell_angle_alpha 90.00
_cell_angle_beta 110.252(3)
_cell_angle_gamma 90.00
_cell_formula_units_Z 8
_cell_length_a 29.898(2)
_cell_length_b 6.0728(3)
_cell_length_c 20.9859(12)
_cell_measurement_reflns_used 5263
_cell_measurement_temperature 150(2)
_cell_measurement_theta_max 27.48
_cell_measurement_theta_min 2.91
_cell_volume 3574.7(4)
_computing_cell_refinement
;
APEX2(Bruker, 2007, Bruker AXS Inc.,Madison, USA)
;
_computing_data_collection
;
APEX2(Bruker, 2007, Bruker AXS Inc., Madison, USA)
;
_computing_data_reduction
;
APEX2(Bruker, 2007, Bruker AXS Inc., Madison, USA)
;
_computing_molecular_graphics 'SHELXTL-Plus. Sheldrick, G. M. (2008)'
_computing_structure_refinement 'SHELXL-97. Sheldrick, G. M. (2008)'
_computing_structure_solution 'SHELXS-97. Sheldrick, G. M. (2008)'
_diffrn_ambient_temperature 150(2)
_diffrn_measured_fraction_theta_full 1.000
_diffrn_measured_fraction_theta_max 1.000
_diffrn_measurement_device_type 'Bruker kappa APEXII CCD Area Detector'
_diffrn_measurement_method '\f scans, and \w scans with \k offsets'
_diffrn_radiation_monochromator graphite
_diffrn_radiation_source 'fine-focus sealed tube'
_diffrn_radiation_type MoK\a
_diffrn_radiation_wavelength 0.71073
_diffrn_reflns_av_R_equivalents 0.0592
_diffrn_reflns_av_sigmaI/netI 0.0427
_diffrn_reflns_limit_h_max 35
_diffrn_reflns_limit_h_min -35
_diffrn_reflns_limit_k_max 7
_diffrn_reflns_limit_k_min -7
_diffrn_reflns_limit_l_max 24
_diffrn_reflns_limit_l_min -24
_diffrn_reflns_number 16664
_diffrn_reflns_theta_full 25.00
_diffrn_reflns_theta_max 25.00
_diffrn_reflns_theta_min 2.07
_diffrn_standards_decay_% 0
_diffrn_standards_interval_count 0
_diffrn_standards_interval_time 0
_diffrn_standards_number 0
_exptl_absorpt_coefficient_mu 0.077
_exptl_absorpt_correction_T_max 0.9938
_exptl_absorpt_correction_T_min 0.9718
_exptl_absorpt_correction_type multi-scan
_exptl_absorpt_process_details '(SADABS; Sheldrick, 2003)'
_exptl_crystal_colour colourless
_exptl_crystal_density_diffrn 1.239
_exptl_crystal_density_method 'not measured'
_exptl_crystal_description needles
_exptl_crystal_F_000 1432
_exptl_crystal_size_max 0.37
_exptl_crystal_size_mid 0.12
_exptl_crystal_size_min 0.08
_refine_diff_density_max 0.336
_refine_diff_density_min -0.496
_refine_diff_density_rms 0.044
_refine_ls_extinction_method none
_refine_ls_goodness_of_fit_ref 1.169
_refine_ls_hydrogen_treatment mixed
_refine_ls_matrix_type full
_refine_ls_number_parameters 341
_refine_ls_number_reflns 3142
_refine_ls_number_restraints 0
_refine_ls_restrained_S_all 1.169
_refine_ls_R_factor_all 0.0636
_refine_ls_R_factor_gt 0.0472
_refine_ls_shift/su_max 0.000
_refine_ls_shift/su_mean 0.000
_refine_ls_structure_factor_coef Fsqd
_refine_ls_weighting_details 'calc w=1/[\s^2^(Fo^2^)+(0.1000P)^2^+0.0000P] where P=(Fo^2^+2Fc^2^)/3'
_refine_ls_weighting_scheme calc
_refine_ls_wR_factor_gt 0.1419
_refine_ls_wR_factor_ref 0.1580
_reflns_number_gt 2475
_reflns_number_total 3142
_reflns_threshold_expression >2sigma(I)
_cod_data_source_file c0ce00498g.txt
_cod_data_source_block isa6_om
_cod_depositor_comments
;
The following automatic conversions were performed:

'_symmetry_cell_setting' value 'Monoclinic' changed to 'monoclinic'
according to /home/saulius/struct/CIF-dictionaries/cif_core.dic
dictionary named 'cif_core.dic' version 2.4.1 from
2010-06-29.

'_exptl_absorpt_correction_type' value 'Multi-scan'
changed to 'multi-scan' according to
/home/saulius/struct/CIF-dictionaries/cif_core.dic dictionary named
'cif_core.dic' version 2.4.1 from 2010-06-29.

Automatic conversion script
Id: cif_fix_values 1715 2011-07-08 13:25:40Z adriana 
;
_cod_original_cell_volume 3574.8(4)
_cod_original_sg_symbol_H-M C2/c
_cod_database_code 7206082

loop_
_symmetry_equiv_pos_as_xyz
'x, y, z'
'-x, y, -z+1/2'
'x+1/2, y+1/2, z'
'-x+1/2, y+1/2, -z+1/2'
'-x, -y, -z'
'x, -y, z-1/2'
'-x+1/2, -y+1/2, -z'
'x+1/2, -y+1/2, z-1/2'

loop_
_atom_site_label
_atom_site_type_symbol
_atom_site_fract_x
_atom_site_fract_y
_atom_site_fract_z
_atom_site_U_iso_or_equiv
_atom_site_adp_type
_atom_site_occupancy
_atom_site_symmetry_multiplicity
_atom_site_calc_flag
_atom_site_refinement_flags
_atom_site_disorder_assembly
_atom_site_disorder_group
O1 O -0.01066(6) 0.5816(3) 0.33294(8) 0.0683(6) Uani 1 1 d . . .
O2 O 0.06385(4) 0.68176(19) 0.29976(6) 0.0257(3) Uani 1 1 d . . .
C1 C -0.00099(7) 0.3935(3) 0.37683(9) 0.0321(5) Uani 1 1 d . . .
C2 C 0.03892(7) 0.4520(3) 0.44355(9) 0.0279(4) Uani 1 1 d . . .
C3 C 0.08689(6) 0.4042(3) 0.43426(9) 0.0261(4) Uani 1 1 d . . .
C4 C 0.11288(7) 0.5949(3) 0.41327(9) 0.0250(4) Uani 1 1 d . . .
C5 C 0.10677(6) 0.5650(3) 0.33771(8) 0.0223(4) Uani 1 1 d . . .
C6 C 0.09905(7) 0.3154(3) 0.32669(9) 0.0262(4) Uani 1 1 d . . .
C7 C 0.07523(7) 0.2323(3) 0.37592(10) 0.0316(5) Uani 1 1 d . . .
C8 C 0.02123(10) 0.2062(5) 0.34959(17) 0.0683(9) Uani 1 1 d . . .
C9 C -0.04765(7) 0.3366(3) 0.38660(9) 0.0300(5) Uani 1 1 d . . .
C10 C -0.08529(7) 0.4852(4) 0.36863(9) 0.0341(5) Uani 1 1 d . . .
C11 C -0.12761(8) 0.4377(4) 0.37917(10) 0.0390(5) Uani 1 1 d . . .
C12 C -0.13274(8) 0.2410(3) 0.40887(10) 0.0376(5) Uani 1 1 d . . .
C13 C -0.09584(8) 0.0916(3) 0.42693(11) 0.0395(5) Uani 1 1 d . . .
C14 C -0.05376(8) 0.1373(3) 0.41579(10) 0.0367(5) Uani 1 1 d . . .
C15 C 0.14863(6) 0.6527(3) 0.31987(8) 0.0235(4) Uani 1 1 d . . .
C16 C 0.14404(7) 0.8332(3) 0.27731(9) 0.0271(4) Uani 1 1 d . . .
C17 C 0.18291(8) 0.9115(3) 0.26199(10) 0.0340(5) Uani 1 1 d . . .
C18 C 0.22662(7) 0.8085(3) 0.28778(10) 0.0349(5) Uani 1 1 d . . .
C19 C 0.23158(7) 0.6274(3) 0.32992(10) 0.0331(5) Uani 1 1 d . . .
C20 C 0.19318(7) 0.5515(3) 0.34605(10) 0.0288(4) Uani 1 1 d . . .
H1O H 0.0157(12) 0.621(5) 0.3257(16) 0.091(10) Uiso 1 1 d . . .
H2O H 0.0525(9) 0.633(4) 0.2543(14) 0.062(7) Uiso 1 1 d . . .
H3 H 0.1090(7) 0.341(3) 0.4778(10) 0.028(5) Uiso 1 1 d . . .
H7 H 0.0898(8) 0.092(4) 0.3932(11) 0.044(6) Uiso 1 1 d . . .
H10 H -0.0807(8) 0.621(4) 0.3520(11) 0.040(6) Uiso 1 1 d . . .
H11 H -0.1546(9) 0.548(4) 0.3671(12) 0.051(6) Uiso 1 1 d . . .
H12 H -0.1631(9) 0.214(4) 0.4174(12) 0.053(7) Uiso 1 1 d . . .
H13 H -0.0988(9) -0.052(4) 0.4484(13) 0.057(7) Uiso 1 1 d . . .
H14 H -0.0273(8) 0.015(3) 0.4286(10) 0.039(6) Uiso 1 1 d . . .
H16 H 0.1128(8) 0.909(3) 0.2588(11) 0.036(5) Uiso 1 1 d . . .
H17 H 0.1797(8) 1.045(4) 0.2325(11) 0.043(6) Uiso 1 1 d . . .
H18 H 0.2540(8) 0.860(3) 0.2768(11) 0.040(6) Uiso 1 1 d . . .
H19 H 0.2631(9) 0.547(3) 0.3480(11) 0.044(6) Uiso 1 1 d . . .
H20 H 0.1970(7) 0.429(3) 0.3747(11) 0.035(5) Uiso 1 1 d . . .
H21 H 0.0358(8) 0.347(3) 0.4784(11) 0.037(5) Uiso 1 1 d . . .
H22 H 0.0356(8) 0.603(4) 0.4554(11) 0.044(6) Uiso 1 1 d . . .
H41 H 0.1008(8) 0.738(4) 0.4203(10) 0.038(5) Uiso 1 1 d . . .
H42 H 0.1478(7) 0.586(3) 0.4396(10) 0.024(5) Uiso 1 1 d . . .
H61 H 0.1303(8) 0.238(3) 0.3380(10) 0.040(6) Uiso 1 1 d . . .
H62 H 0.0812(7) 0.281(3) 0.2780(10) 0.034(5) Uiso 1 1 d . . .
H81 H 0.0094(14) 0.171(7) 0.305(2) 0.124(14) Uiso 1 1 d . . .
H82 H 0.0096(15) 0.067(6) 0.360(2) 0.118(13) Uiso 1 1 d . . .
C1B C 0.22468(10) 0.3354(5) 0.53703(12) 0.0547(7) Uani 1 1 d . . .
C2B C 0.20982(9) 0.1449(4) 0.50091(13) 0.0524(7) Uani 1 1 d . . .
C3B C 0.23500(10) 0.0595(4) 0.46357(12) 0.0520(7) Uani 1 1 d . . .
H1B H 0.2074(10) 0.390(5) 0.5663(14) 0.090(11) Uani 1 1 d . . .
H2B H 0.1798(10) 0.074(5) 0.5023(16) 0.083(10) Uani 1 1 d . . .
H3B H 0.2216(12) -0.080(4) 0.4389(15) 0.099(12) Uani 1 1 d . . .

loop_
_atom_site_aniso_label
_atom_site_aniso_U_11
_atom_site_aniso_U_22
_atom_site_aniso_U_33
_atom_site_aniso_U_23
_atom_site_aniso_U_13
_atom_site_aniso_U_12
O1 0.0251(9) 0.1197(16) 0.0523(10) 0.0573(10) 0.0033(7) -0.0056(9)
O2 0.0246(7) 0.0292(7) 0.0219(7) 0.0025(5) 0.0060(5) 0.0066(5)
C1 0.0289(11) 0.0434(11) 0.0230(9) 0.0000(8) 0.0076(8) -0.0072(8)
C2 0.0276(10) 0.0298(10) 0.0243(9) -0.0018(7) 0.0062(8) 0.0019(8)
C3 0.0272(10) 0.0266(10) 0.0221(9) 0.0067(7) 0.0054(8) 0.0056(7)
C4 0.0283(11) 0.0226(10) 0.0213(9) 0.0002(7) 0.0052(8) 0.0034(7)
C5 0.0226(9) 0.0216(9) 0.0202(8) 0.0000(6) 0.0043(7) 0.0041(7)
C6 0.0259(10) 0.0228(9) 0.0292(10) -0.0038(7) 0.0087(8) 0.0009(7)
C7 0.0423(12) 0.0171(9) 0.0393(11) 0.0014(8) 0.0189(9) 0.0035(8)
C8 0.0574(17) 0.082(2) 0.086(2) -0.0618(17) 0.0516(16) -0.0414(15)
C9 0.0309(11) 0.0377(11) 0.0193(8) -0.0051(8) 0.0062(8) -0.0071(8)
C10 0.0384(12) 0.0386(12) 0.0263(9) 0.0010(8) 0.0126(8) -0.0038(9)
C11 0.0365(12) 0.0491(13) 0.0320(10) -0.0003(9) 0.0129(9) 0.0020(10)
C12 0.0341(12) 0.0471(12) 0.0342(11) -0.0080(9) 0.0151(9) -0.0117(9)
C13 0.0413(13) 0.0368(11) 0.0429(12) -0.0010(9) 0.0178(10) -0.0105(9)
C14 0.0352(12) 0.0369(11) 0.0370(11) -0.0007(9) 0.0113(9) -0.0035(9)
C15 0.0269(10) 0.0217(9) 0.0206(8) -0.0042(7) 0.0066(7) 0.0000(7)
C16 0.0315(11) 0.0228(9) 0.0259(9) -0.0016(7) 0.0084(8) 0.0027(8)
C17 0.0427(12) 0.0301(10) 0.0314(10) 0.0039(8) 0.0156(9) -0.0026(8)
C18 0.0336(12) 0.0408(12) 0.0335(10) -0.0013(8) 0.0156(9) -0.0056(9)
C19 0.0266(11) 0.0387(11) 0.0332(10) 0.0013(8) 0.0092(8) 0.0035(9)
C20 0.0281(10) 0.0282(10) 0.0288(9) 0.0027(8) 0.0085(8) 0.0019(8)
C1B 0.0602(17) 0.0734(18) 0.0350(12) 0.0165(12) 0.0221(12) 0.0395(15)
C2B 0.0306(13) 0.0635(17) 0.0544(15) 0.0303(13) 0.0037(11) 0.0022(12)
C3B 0.0637(18) 0.0337(13) 0.0398(13) 0.0007(10) -0.0060(12) 0.0095(12)
H1B 0.07(2) 0.16(3) 0.040(17) 0.011(18) 0.015(16) 0.07(2)
H2B 0.030(18) 0.11(3) 0.11(3) 0.047(19) 0.022(17) 0.002(16)
H3B 0.12(3) 0.055(18) 0.07(2) -0.048(17) -0.034(18) 0.010(18)

loop_
_atom_type_symbol
_atom_type_description
_atom_type_scat_dispersion_real
_atom_type_scat_dispersion_imag
_atom_type_scat_source
C C 0.0033 0.0016 'International Tables Vol C Tables 4.2.6.8 and 6.1.1.4'
H H 0.0000 0.0000 'International Tables Vol C Tables 4.2.6.8 and 6.1.1.4'
O O 0.0106 0.0060 'International Tables Vol C Tables 4.2.6.8 and 6.1.1.4'

loop_
_geom_angle_atom_site_label_1
_geom_angle_atom_site_label_2
_geom_angle_atom_site_label_3
_geom_angle
_geom_angle_site_symmetry_1
_geom_angle_site_symmetry_3
_geom_angle_publ_flag
O1 C1 C9 106.13(16) . . ?
O1 C1 C8 111.8(2) . . ?
C9 C1 C8 114.89(17) . . ?
O1 C1 C2 108.78(16) . . ?
C9 C1 C2 112.98(15) . . ?
C8 C1 C2 102.28(18) . . ?
C1 C2 C3 107.77(15) . . ?
C2 C3 C4 118.58(15) . . ?
C2 C3 C7 105.15(15) . . ?
C4 C3 C7 106.10(14) . . ?
C3 C4 C5 108.26(14) . . ?
O2 C5 C15 110.05(13) . . ?
O2 C5 C6 110.07(14) . . ?
C15 C5 C6 113.66(14) . . ?
O2 C5 C4 106.02(13) . . ?
C15 C5 C4 113.39(14) . . ?
C6 C5 C4 103.21(13) . . ?
C7 C6 C5 107.72(14) . . ?
C8 C7 C6 118.2(2) . . ?
C8 C7 C3 106.04(16) . . ?
C6 C7 C3 106.30(14) . . ?
C7 C8 C1 109.34(17) . . ?
C10 C9 C14 117.73(19) . . ?
C10 C9 C1 120.76(17) . . ?
C14 C9 C1 121.48(18) . . ?
C11 C10 C9 121.28(19) . . ?
C12 C11 C10 120.1(2) . . ?
C13 C12 C11 119.4(2) . . ?
C12 C13 C14 120.6(2) . . ?
C13 C14 C9 120.8(2) . . ?
C16 C15 C20 117.97(17) . . ?
C16 C15 C5 121.81(15) . . ?
C20 C15 C5 120.22(15) . . ?
C15 C16 C17 120.85(18) . . ?
C18 C17 C16 120.51(18) . . ?
C17 C18 C19 119.17(19) . . ?
C20 C19 C18 120.38(18) . . ?
C19 C20 C15 121.11(18) . . ?
C3B C1B C2B 120.5(2) 7_556 . ?
C3B C2B C1B 120.1(3) . . ?
C2B C3B C1B 119.4(3) . 7_556 ?

loop_
_geom_bond_atom_site_label_1
_geom_bond_atom_site_label_2
_geom_bond_distance
_geom_bond_site_symmetry_2
_geom_bond_publ_flag
O1 C1 1.433(2) . ?
O2 C5 1.441(2) . ?
C1 C9 1.518(3) . ?
C1 C8 1.524(3) . ?
C1 C2 1.534(3) . ?
C2 C3 1.540(3) . ?
C3 C4 1.541(3) . ?
C3 C7 1.554(2) . ?
C4 C5 1.543(2) . ?
C5 C15 1.521(2) . ?
C5 C6 1.538(2) . ?
C6 C7 1.529(3) . ?
C7 C8 1.523(3) . ?
C9 C10 1.389(3) . ?
C9 C14 1.397(3) . ?
C10 C11 1.388(3) . ?
C11 C12 1.380(3) . ?
C12 C13 1.376(3) . ?
C13 C14 1.385(3) . ?
C15 C16 1.390(2) . ?
C15 C20 1.395(3) . ?
C16 C17 1.393(3) . ?
C17 C18 1.379(3) . ?
C18 C19 1.387(3) . ?
C19 C20 1.384(3) . ?
C1B C3B 1.368(4) 7_556 ?
C1B C2B 1.370(4) . ?
C2B C3B 1.363(4) . ?
C3B C1B 1.368(4) 7_556 ?
